data_7021080
loop_
_publ_author_name
'Wang, Huanhuan'
'Luo, Yong'
'Hou, Xiufeng'
'Wu, Jie'

_publ_section_title
;
 Generation of 6H-benzo[f]cyclopenta[d][1,2]thiazepine 5,5-dioxides via a
 palladium-catalyzed reaction of 2-(2-alkynyl)benzenesulfonamide.
;
_journal_issue 13
_journal_name_full 'Dalton transactions (Cambridge, England : 2003)'
_journal_page_first 4410
_journal_page_last 4415
_journal_paper_doi 10.1039/c2dt32452k
_journal_volume 42
_journal_year 2013
_chemical_formula_sum 'C31 H31 N O2 S'
_chemical_formula_weight 481.63
_chemical_name_systematic
;
?
;
_space_group_IT_number 14
_symmetry_cell_setting monoclinic
_symmetry_space_group_name_Hall '-P 2yn'
_symmetry_space_group_name_H-M 'P 1 21/n 1'
_atom_sites_solution_hydrogens geom
_atom_sites_solution_primary direct
_atom_sites_solution_secondary difmap
_audit_creation_method SHELXL-97
_cell_angle_alpha 90.00
_cell_angle_beta 90.737(5)
_cell_angle_gamma 90.00
_cell_formula_units_Z 4
_cell_length_a 10.517(4)
_cell_length_b 13.401(5)
_cell_length_c 18.699(7)
_cell_measurement_reflns_used 977
_cell_measurement_temperature 293(2)
_cell_measurement_theta_max 27.7795
_cell_measurement_theta_min 2.1785
_cell_volume 2635.2(17)
_computing_cell_refinement 'Bruker SMART'
_computing_data_collection 'Bruker SMART'
_computing_data_reduction 'Bruker SHELXTL'
_computing_molecular_graphics 'Bruker SHELXTL'
_computing_publication_material 'Bruker SHELXTL'
_computing_structure_refinement 'SHELXL-97 (Sheldrick, 1997)'
_computing_structure_solution 'SHELXS-97 (Sheldrick, 1990)'
_diffrn_ambient_temperature 293(2)
_diffrn_measured_fraction_theta_full 0.997
_diffrn_measured_fraction_theta_max 0.997
_diffrn_measurement_device_type 'CCD area detector'
_diffrn_measurement_method 'phi and omega scans'
_diffrn_radiation_monochromator graphite
_diffrn_radiation_source 'fine-focus sealed tube'
_diffrn_radiation_type MoK\a
_diffrn_radiation_wavelength 0.71073
_diffrn_reflns_av_R_equivalents 0.0638
_diffrn_reflns_av_sigmaI/netI 0.0572
_diffrn_reflns_limit_h_max 6
_diffrn_reflns_limit_h_min -12
_diffrn_reflns_limit_k_max 15
_diffrn_reflns_limit_k_min -15
_diffrn_reflns_limit_l_max 22
_diffrn_reflns_limit_l_min -22
_diffrn_reflns_number 10715
_diffrn_reflns_theta_full 25.02
_diffrn_reflns_theta_max 25.02
_diffrn_reflns_theta_min 1.87
_exptl_absorpt_coefficient_mu 0.151
_exptl_absorpt_correction_T_max 0.9880
_exptl_absorpt_correction_T_min 0.9778
_exptl_absorpt_correction_type multi-scan
_exptl_absorpt_process_details sadabs
_exptl_crystal_colour brown
_exptl_crystal_density_diffrn 1.214
_exptl_crystal_density_method 'not measured'
_exptl_crystal_description block
_exptl_crystal_F_000 1024
_exptl_crystal_size_max 0.15
_exptl_crystal_size_mid 0.10
_exptl_crystal_size_min 0.08
_refine_diff_density_max 0.296
_refine_diff_density_min -0.266
_refine_diff_density_rms 0.041
_refine_ls_extinction_coef 0.0035(10)
_refine_ls_extinction_expression Fc^*^=kFc[1+0.001xFc^2^\l^3^/sin(2\q)]^-1/4^
_refine_ls_extinction_method SHELXL
_refine_ls_goodness_of_fit_ref 0.920
_refine_ls_hydrogen_treatment constr
_refine_ls_matrix_type full
_refine_ls_number_parameters 323
_refine_ls_number_reflns 4631
_refine_ls_number_restraints 20
_refine_ls_restrained_S_all 0.920
_refine_ls_R_factor_all 0.0706
_refine_ls_R_factor_gt 0.0482
_refine_ls_shift/su_max 0.021
_refine_ls_shift/su_mean 0.000
_refine_ls_structure_factor_coef Fsqd
_refine_ls_weighting_details 'calc w=1/[\s^2^(Fo^2^)+(0.1016P)^2^+0.0000P] where P=(Fo^2^+2Fc^2^)/3'
_refine_ls_weighting_scheme calc
_refine_ls_wR_factor_gt 0.1377
_refine_ls_wR_factor_ref 0.1521
_reflns_number_gt 3212
_reflns_number_total 4631
_reflns_threshold_expression >2sigma(I)
_cod_data_source_file c2dt32452k.txt
_cod_data_source_block a20511c
_cod_depositor_comments
;
The following automatic conversions were performed:

'_symmetry_cell_setting' value 'Monoclinic' changed to 'monoclinic'
according to /home/saulius/struct/CIF-dictionaries/cif_core.dic
dictionary named 'cif_core.dic' version 2.4.2 from 2011-04-26.

Automatic conversion script
Id: cif_fix_values 1891 2012-01-12 08:04:46Z andrius 
;
_cod_original_cell_volume 2635.2(18)
_cod_original_sg_symbol_H-M P2(1)/n
_cod_database_code 7021080

loop_
_symmetry_equiv_pos_as_xyz
'x, y, z'
'-x+1/2, y+1/2, -z+1/2'
'-x, -y, -z'
'x-1/2, -y-1/2, z-1/2'

loop_
_atom_site_label
_atom_site_type_symbol
_atom_site_fract_x
_atom_site_fract_y
_atom_site_fract_z
_atom_site_U_iso_or_equiv
_atom_site_adp_type
_atom_site_occupancy
_atom_site_symmetry_multiplicity
_atom_site_calc_flag
_atom_site_refinement_flags
_atom_site_disorder_assembly
_atom_site_disorder_group
S1 S 0.57341(5) 0.75162(4) 0.20304(3) 0.0519(2) Uani 1 1 d . . .
O1 O 0.60247(16) 0.76081(13) 0.27755(9) 0.0686(5) Uani 1 1 d . . .
O2 O 0.60434(14) 0.83135(11) 0.15634(10) 0.0616(5) Uani 1 1 d . . .
N1 N 0.41839(16) 0.73108(14) 0.19681(10) 0.0488(5) Uani 1 1 d . . .
C1 C 0.3621(2) 0.6774(2) 0.25761(14) 0.0673(7) Uani 1 1 d . . .
H1A H 0.2735 0.6655 0.2479 0.101 Uiso 1 1 calc R . .
H1B H 0.3710 0.7170 0.3002 0.101 Uiso 1 1 calc R . .
H1C H 0.4051 0.6148 0.2643 0.101 Uiso 1 1 calc R . .
C2 C 0.3534(2) 0.73449(15) 0.13018(12) 0.0463(5) Uani 1 1 d . . .
C3 C 0.2161(2) 0.75607(16) 0.13805(12) 0.0487(5) Uani 1 1 d . . .
C4 C 0.1748(2) 0.83779(19) 0.17705(15) 0.0655(7) Uani 1 1 d . . .
H4 H 0.2338 0.8808 0.1980 0.079 Uiso 1 1 calc R . .
C5 C 0.0459(3) 0.8555(2) 0.18484(17) 0.0816(9) Uani 1 1 d . . .
H5 H 0.0187 0.9113 0.2100 0.098 Uiso 1 1 calc R . .
C6 C -0.0412(3) 0.7915(3) 0.15576(17) 0.0832(9) Uani 1 1 d . . .
H6 H -0.1276 0.8039 0.1610 0.100 Uiso 1 1 calc R . .
C7 C -0.0024(2) 0.7095(2) 0.11901(15) 0.0723(8) Uani 1 1 d . . .
H7 H -0.0624 0.6652 0.1004 0.087 Uiso 1 1 calc R . .
C8 C 0.1257(2) 0.69166(19) 0.10923(13) 0.0585(6) Uani 1 1 d . . .
H8 H 0.1514 0.6362 0.0832 0.070 Uiso 1 1 calc R . .
C9 C 0.41118(19) 0.72228(15) 0.06601(12) 0.0436(5) Uani 1 1 d . . .
C10 C 0.3646(2) 0.76080(15) -0.00369(12) 0.0477(5) Uani 1 1 d . . .
C11 C 0.2547(2) 0.83127(19) -0.01657(15) 0.0643(7) Uani 1 1 d . A .
H11A H 0.1824 0.8090 0.0110 0.077 Uiso 1 1 calc R . .
H11B H 0.2304 0.8290 -0.0668 0.077 Uiso 1 1 calc R . .
C12 C 0.2860(3) 0.9384(2) 0.0038(2) 0.1011(11) Uani 1 1 d DU . .
H12A H 0.3463 0.9638 -0.0305 0.121 Uiso 0.492(16) 1 calc PR A 1
H12B H 0.3289 0.9374 0.0501 0.121 Uiso 0.492(16) 1 calc PR A 1
H12C H 0.2836 0.9461 0.0554 0.121 Uiso 0.508(16) 1 calc PR A 2
H12D H 0.3709 0.9553 -0.0119 0.121 Uiso 0.508(16) 1 calc PR A 2
C13 C 0.1756(9) 1.0132(7) 0.0081(10) 0.131(6) Uani 0.492(16) 1 d PDU A 1
H13A H 0.2080 1.0774 0.0219 0.197 Uiso 0.492(16) 1 calc PR A 1
H13B H 0.1157 0.9907 0.0429 0.197 Uiso 0.492(16) 1 calc PR A 1
H13C H 0.1342 1.0181 -0.0378 0.197 Uiso 0.492(16) 1 calc PR A 1
C13' C 0.18904(16) 1.00756(12) -0.03143(9) 0.160(6) Uani 0.508(16) 1 d PDU A 2
H13D H 0.2081 1.0754 -0.0188 0.240 Uiso 0.508(16) 1 calc PR A 2
H13E H 0.1054 0.9908 -0.0153 0.240 Uiso 0.508(16) 1 calc PR A 2
H13F H 0.1924 1.0000 -0.0824 0.240 Uiso 0.508(16) 1 calc PR A 2
C15 C 0.45348(16) 0.74002(12) -0.05341(9) 0.0478(5) Uani 1 1 d R . .
C16 C 0.45863(16) 0.77756(12) -0.12827(9) 0.0632(7) Uani 1 1 d R . .
H16A H 0.3738 0.7959 -0.1445 0.076 Uiso 1 1 calc R . .
H16B H 0.4896 0.7252 -0.1593 0.076 Uiso 1 1 calc R . .
C17 C 0.5489(3) 0.8708(3) -0.13264(18) 0.1031(11) Uani 1 1 d . . .
H17A H 0.5302 0.9150 -0.0931 0.124 Uiso 1 1 calc R . .
H17B H 0.6360 0.8483 -0.1266 0.124 Uiso 1 1 calc R . .
C18 C 0.5393(4) 0.9271(3) -0.1983(2) 0.1042(11) Uani 1 1 d . . .
H18A H 0.5505 0.8831 -0.2383 0.156 Uiso 1 1 calc R . .
H18B H 0.6040 0.9776 -0.1987 0.156 Uiso 1 1 calc R . .
H18C H 0.4571 0.9579 -0.2017 0.156 Uiso 1 1 calc R . .
C19 C 0.5577(2) 0.68367(15) -0.01943(12) 0.0461(5) Uani 1 1 d . . .
C20 C 0.6732(2) 0.65024(16) -0.05748(12) 0.0470(5) Uani 1 1 d . . .
C21 C 0.6670(2) 0.58441(17) -0.11503(12) 0.0572(6) Uani 1 1 d . . .
H21 H 0.5885 0.5604 -0.1307 0.069 Uiso 1 1 calc R . .
C22 C 0.7756(3) 0.55465(19) -0.14890(14) 0.0677(7) Uani 1 1 d . . .
H22 H 0.7700 0.5097 -0.1867 0.081 Uiso 1 1 calc R . .
C23 C 0.8917(3) 0.5901(2) -0.12785(15) 0.0716(8) Uani 1 1 d . . .
H23 H 0.9647 0.5701 -0.1514 0.086 Uiso 1 1 calc R . .
C24 C 0.8999(2) 0.6553(2) -0.07192(16) 0.0710(7) Uani 1 1 d . . .
H24 H 0.9789 0.6796 -0.0572 0.085 Uiso 1 1 calc R . .
C25 C 0.7915(2) 0.68533(18) -0.03698(13) 0.0584(6) Uani 1 1 d . . .
H25 H 0.7984 0.7299 0.0010 0.070 Uiso 1 1 calc R . .
C26 C 0.53489(19) 0.67355(15) 0.05131(12) 0.0441(5) Uani 1 1 d . . .
C27 C 0.61025(18) 0.61112(15) 0.10154(11) 0.0432(5) Uani 1 1 d . . .
C28 C 0.6585(2) 0.51873(15) 0.07971(12) 0.0501(5) Uani 1 1 d . . .
H28 H 0.6439 0.4971 0.0331 0.060 Uiso 1 1 calc R . .
C29 C 0.7273(2) 0.45942(17) 0.12632(14) 0.0583(6) Uani 1 1 d . . .
H29 H 0.7591 0.3987 0.1104 0.070 Uiso 1 1 calc R . .
C30 C 0.7500(2) 0.48818(19) 0.19568(14) 0.0648(7) Uani 1 1 d . . .
H30 H 0.7967 0.4474 0.2265 0.078 Uiso 1 1 calc R . .
C31 C 0.7028(2) 0.57840(18) 0.21952(13) 0.0581(6) Uani 1 1 d . . .
H31 H 0.7155 0.5982 0.2667 0.070 Uiso 1 1 calc R . .
C32 C 0.63624(19) 0.63868(16) 0.17204(12) 0.0465(5) Uani 1 1 d . . .

loop_
_atom_site_aniso_label
_atom_site_aniso_U_11
_atom_site_aniso_U_22
_atom_site_aniso_U_33
_atom_site_aniso_U_23
_atom_site_aniso_U_13
_atom_site_aniso_U_12
S1 0.0355(3) 0.0550(4) 0.0651(4) -0.0137(3) -0.0030(3) -0.0004(2)
O1 0.0510(11) 0.0864(12) 0.0681(11) -0.0286(9) -0.0112(8) 0.0025(8)
O2 0.0446(9) 0.0504(9) 0.0897(12) -0.0083(8) 0.0045(8) -0.0040(7)
N1 0.0327(10) 0.0598(11) 0.0539(11) -0.0087(9) -0.0002(8) 0.0014(8)
C1 0.0560(16) 0.0837(18) 0.0622(16) 0.0009(13) 0.0007(12) -0.0104(13)
C2 0.0354(12) 0.0441(12) 0.0592(14) -0.0028(10) -0.0006(10) -0.0014(9)
C3 0.0346(12) 0.0573(13) 0.0542(13) 0.0018(10) 0.0049(10) 0.0032(10)
C4 0.0479(15) 0.0695(16) 0.0793(18) -0.0124(13) 0.0060(13) 0.0056(12)
C5 0.0510(16) 0.094(2) 0.101(2) -0.0035(17) 0.0192(15) 0.0217(16)
C6 0.0373(15) 0.116(3) 0.096(2) 0.029(2) 0.0085(15) 0.0125(17)
C7 0.0389(14) 0.098(2) 0.0798(19) 0.0240(17) -0.0093(13) -0.0115(14)
C8 0.0455(14) 0.0670(15) 0.0629(15) 0.0080(12) -0.0075(11) -0.0076(11)
C9 0.0333(11) 0.0433(11) 0.0542(13) -0.0015(9) 0.0016(10) 0.0008(9)
C10 0.0376(12) 0.0463(12) 0.0590(14) 0.0023(10) -0.0026(11) 0.0009(9)
C11 0.0480(15) 0.0724(17) 0.0727(17) 0.0159(13) 0.0027(12) 0.0124(12)
C12 0.087(2) 0.0615(18) 0.155(3) 0.0152(19) 0.014(2) 0.0208(16)
C13 0.125(8) 0.084(6) 0.183(15) 0.003(5) -0.017(6) 0.047(5)
C13' 0.200(11) 0.106(7) 0.175(12) 0.020(7) 0.022(8) 0.090(7)
C15 0.0432(13) 0.0466(12) 0.0534(13) 0.0029(10) -0.0019(11) -0.0022(9)
C16 0.0553(15) 0.0725(16) 0.0617(15) 0.0114(13) 0.0040(12) 0.0045(13)
C17 0.101(3) 0.128(3) 0.081(2) 0.032(2) 0.0240(18) -0.014(2)
C18 0.094(3) 0.101(2) 0.118(3) 0.028(2) 0.009(2) 0.002(2)
C19 0.0398(12) 0.0447(12) 0.0538(14) -0.0032(10) 0.0011(10) -0.0002(9)
C20 0.0437(13) 0.0471(12) 0.0502(12) 0.0029(10) 0.0051(10) 0.0014(10)
C21 0.0540(15) 0.0596(14) 0.0584(14) -0.0043(11) 0.0085(11) -0.0026(11)
C22 0.079(2) 0.0608(15) 0.0635(16) -0.0047(12) 0.0207(14) 0.0082(14)
C23 0.0550(17) 0.0823(19) 0.0780(19) 0.0067(15) 0.0259(14) 0.0115(14)
C24 0.0415(14) 0.0867(19) 0.0851(19) 0.0037(16) 0.0063(13) -0.0010(13)
C25 0.0480(14) 0.0633(15) 0.0640(15) -0.0049(11) 0.0007(12) -0.0013(11)
C26 0.0358(12) 0.0429(11) 0.0537(13) -0.0042(9) 0.0003(10) 0.0000(9)
C27 0.0305(11) 0.0442(11) 0.0551(13) 0.0003(9) 0.0029(9) -0.0017(9)
C28 0.0408(12) 0.0454(12) 0.0641(14) -0.0040(11) 0.0042(10) 0.0015(10)
C29 0.0472(14) 0.0443(12) 0.0834(18) 0.0021(12) 0.0021(13) 0.0058(10)
C30 0.0525(15) 0.0631(15) 0.0786(18) 0.0096(13) -0.0106(13) 0.0091(12)
C31 0.0470(14) 0.0670(15) 0.0600(14) -0.0009(12) -0.0095(11) 0.0052(12)
C32 0.0309(11) 0.0511(12) 0.0575(13) -0.0041(10) -0.0018(10) -0.0002(9)

loop_
_atom_type_symbol
_atom_type_description
_atom_type_scat_dispersion_real
_atom_type_scat_dispersion_imag
_atom_type_scat_source
C C 0.0033 0.0016 'International Tables Vol C Tables 4.2.6.8 and 6.1.1.4'
H H 0.0000 0.0000 'International Tables Vol C Tables 4.2.6.8 and 6.1.1.4'
O O 0.0106 0.0060 'International Tables Vol C Tables 4.2.6.8 and 6.1.1.4'
S S 0.1246 0.1234 'International Tables Vol C Tables 4.2.6.8 and 6.1.1.4'
N N 0.0061 0.0033 'International Tables Vol C Tables 4.2.6.8 and 6.1.1.4'

loop_
_geom_angle_atom_site_label_1
_geom_angle_atom_site_label_2
_geom_angle_atom_site_label_3
_geom_angle
O2 S1 O1 119.15(11)
O2 S1 N1 108.35(10)
O1 S1 N1 106.33(10)
O2 S1 C32 110.85(11)
O1 S1 C32 108.68(11)
N1 S1 C32 102.02(10)
C2 N1 C1 120.02(18)
C2 N1 S1 121.39(16)
C1 N1 S1 115.55(15)
C9 C2 N1 123.81(19)
C9 C2 C3 123.88(19)
N1 C2 C3 112.29(19)
C4 C3 C8 118.5(2)
C4 C3 C2 121.2(2)
C8 C3 C2 120.2(2)
C5 C4 C3 120.2(3)
C6 C5 C4 120.2(3)
C7 C6 C5 120.3(3)
C6 C7 C8 120.3(3)
C7 C8 C3 120.3(3)
C2 C9 C10 126.01(19)
C2 C9 C26 128.18(19)
C10 C9 C26 105.74(18)
C15 C10 C9 108.01(18)
C15 C10 C11 123.5(2)
C9 C10 C11 127.1(2)
C10 C11 C12 112.8(2)
C13' C12 C11 108.9(3)
C13' C12 C13 28.7(7)
C11 C12 C13 117.8(5)
C10 C15 C19 109.03(17)
C10 C15 C16 127.52(11)
C19 C15 C16 122.98(11)
C15 C16 C17 110.29(14)
C18 C17 C16 115.1(3)
C26 C19 C15 109.49(18)
C26 C19 C20 126.4(2)
C15 C19 C20 123.94(19)
C25 C20 C21 117.6(2)
C25 C20 C19 120.3(2)
C21 C20 C19 122.1(2)
C22 C21 C20 120.7(2)
C23 C22 C21 120.8(3)
C24 C23 C22 119.5(2)
C23 C24 C25 120.3(3)
C24 C25 C20 121.1(2)
C19 C26 C27 125.20(19)
C19 C26 C9 107.66(18)
C27 C26 C9 126.47(19)
C32 C27 C28 116.28(19)
C32 C27 C26 123.21(19)
C28 C27 C26 120.50(19)
C29 C28 C27 121.0(2)
C30 C29 C28 121.3(2)
C29 C30 C31 119.5(2)
C30 C31 C32 119.0(2)
C31 C32 C27 123.0(2)
C31 C32 S1 118.78(18)
C27 C32 S1 118.14(16)

loop_
_geom_bond_atom_site_label_1
_geom_bond_atom_site_label_2
_geom_bond_distance
S1 O2 1.4203(18)
S1 O1 1.4280(18)
S1 N1 1.6560(19)
S1 C32 1.753(2)
N1 C2 1.414(3)
N1 C1 1.476(3)
C2 C9 1.362(3)
C2 C3 1.482(3)
C3 C4 1.389(3)
C3 C8 1.388(3)
C4 C5 1.386(4)
C5 C6 1.363(4)
C6 C7 1.362(4)
C7 C8 1.383(3)
C9 C10 1.479(3)
C9 C26 1.485(3)
C10 C15 1.356(3)
C10 C11 1.510(3)
C11 C12 1.521(4)
C12 C13' 1.522(3)
C12 C13 1.536(7)
C15 C19 1.469(3)
C15 C16 1.4891
C16 C17 1.572(4)
C17 C18 1.444(4)
C19 C26 1.354(3)
C19 C20 1.485(3)
C20 C25 1.380(3)
C20 C21 1.392(3)
C21 C22 1.372(3)
C22 C23 1.364(4)
C23 C24 1.364(4)
C24 C25 1.381(4)
C26 C27 1.480(3)
C27 C32 1.393(3)
C27 C28 1.401(3)
C28 C29 1.378(3)
C29 C30 1.371(3)
C30 C31 1.383(3)
C31 C32 1.384(3)
